data_4070100
loop_
_publ_author_name
'Izod, Keith'
'Wills, Corinne'
'Clegg, William'
'Harrington, Ross W.'

_publ_section_title
;
 Acyclic Dialkylstannylene and -Plumbylene Compounds That Are Monomeric in
 the Solid State
;
_journal_issue 19
_journal_name_full Organometallics
_journal_page_first 5661
_journal_paper_doi 10.1021/om900614q
_journal_volume 28
_journal_year 2009
_chemical_formula_moiety 'C22 H42 B2 P2 Si2 Sn'
_chemical_formula_sum 'C22 H42 B2 P2 Si2 Sn'
_chemical_formula_weight 564.99
_chemical_name_systematic
;
 ?
;
_space_group_IT_number 14
_symmetry_cell_setting monoclinic
_symmetry_space_group_name_Hall '-P 2ybc'
_symmetry_space_group_name_H-M 'P 1 21/c 1'
_atom_sites_solution_hydrogens difmap
_atom_sites_solution_primary direct
_atom_sites_solution_secondary difmap
_audit_creation_method SHELXL-97
_cell_angle_alpha 90.00
_cell_angle_beta 101.717(4)
_cell_angle_gamma 90.00
_cell_formula_units_Z 4
_cell_length_a 11.8589(5)
_cell_length_b 18.8499(9)
_cell_length_c 13.0329(6)
_cell_measurement_reflns_used 9359
_cell_measurement_temperature 150(2)
_cell_measurement_theta_max 29.57
_cell_measurement_theta_min 3.19
_cell_volume 2852.7(2)
_computing_cell_refinement CrysAlisPro
_computing_data_collection CrysAlisPro
_computing_data_reduction CrysAlisPro
_computing_molecular_graphics 'Bruker SHELXTL'
_computing_publication_material 'Bruker SHELXTL and local programs'
_computing_structure_refinement 'Bruker SHELXTL'
_computing_structure_solution 'Bruker SHELXTL'
_diffrn_ambient_temperature 150(2)
_diffrn_detector_area_resol_mean 10.3968
_diffrn_measured_fraction_theta_full 0.993
_diffrn_measured_fraction_theta_max 0.993
_diffrn_measurement_device_type 'Oxford Diffraction Gemini A Ultra diffractometer'
_diffrn_measurement_method 'thick-slice \w scans'
_diffrn_radiation_monochromator graphite
_diffrn_radiation_source 'sealed tube with Enhance optics'
_diffrn_radiation_type MoK\a
_diffrn_radiation_wavelength 0.71073
_diffrn_reflns_av_R_equivalents 0.0447
_diffrn_reflns_av_sigmaI/netI 0.0531
_diffrn_reflns_limit_h_max 14
_diffrn_reflns_limit_h_min -14
_diffrn_reflns_limit_k_max 22
_diffrn_reflns_limit_k_min -23
_diffrn_reflns_limit_l_max 14
_diffrn_reflns_limit_l_min -16
_diffrn_reflns_number 16839
_diffrn_reflns_theta_full 26.00
_diffrn_reflns_theta_max 26.00
_diffrn_reflns_theta_min 3.19
_diffrn_standards_number 0
_exptl_absorpt_coefficient_mu 1.100
_exptl_absorpt_correction_T_max 0.810
_exptl_absorpt_correction_T_min 0.735
_exptl_absorpt_correction_type multi-scan
_exptl_absorpt_process_details CrysAlisPro
_exptl_crystal_colour colourless
_exptl_crystal_density_diffrn 1.316
_exptl_crystal_density_method 'not measured'
_exptl_crystal_description block
_exptl_crystal_F_000 1168
_exptl_crystal_size_max 0.30
_exptl_crystal_size_mid 0.20
_exptl_crystal_size_min 0.20
_refine_diff_density_max 1.993
_refine_diff_density_min -1.281
_refine_diff_density_rms 0.157
_refine_ls_extinction_method none
_refine_ls_goodness_of_fit_ref 1.086
_refine_ls_hydrogen_treatment mixed
_refine_ls_matrix_type full
_refine_ls_number_parameters 294
_refine_ls_number_reflns 5569
_refine_ls_number_restraints 0
_refine_ls_restrained_S_all 1.086
_refine_ls_R_factor_all 0.0686
_refine_ls_R_factor_gt 0.0523
_refine_ls_shift/su_max 0.001
_refine_ls_shift/su_mean 0.000
_refine_ls_structure_factor_coef Fsqd
_refine_ls_weighting_details 'calc w=1/[\s^2^(Fo^2^)+(0.0818P)^2^+5.8920P] where P=(Fo^2^+2Fc^2^)/3'
_refine_ls_weighting_scheme calc
_refine_ls_wR_factor_gt 0.1393
_refine_ls_wR_factor_ref 0.1440
_reflns_number_gt 4372
_reflns_number_total 5569
_reflns_threshold_expression I>2\s(I)
_cod_data_source_file om900614q_si_002.cif
_cod_data_source_block ki343_compound13
_cod_original_sg_symbol_H-M 'P 21/c'
_cod_database_code 4070100

loop_
_symmetry_equiv_pos_as_xyz
'x, y, z'
'-x, y+1/2, -z+1/2'
'-x, -y, -z'
'x, -y-1/2, z-1/2'

loop_
_atom_site_label
_atom_site_type_symbol
_atom_site_fract_x
_atom_site_fract_y
_atom_site_fract_z
_atom_site_U_iso_or_equiv
_atom_site_adp_type
_atom_site_occupancy
_atom_site_symmetry_multiplicity
_atom_site_calc_flag
_atom_site_refinement_flags
Sn Sn 0.36806(3) 0.077815(19) 0.93066(3) 0.01499(14) Uani 1 1 d .
P1 P 0.10400(11) 0.09159(7) 0.80837(10) 0.0140(3) Uani 1 1 d .
P2 P 0.55244(11) 0.17397(7) 0.85454(10) 0.0148(3) Uani 1 1 d .
Si1 Si 0.15991(12) 0.15536(8) 1.03642(11) 0.0148(3) Uani 1 1 d .
Si2 Si 0.46829(12) 0.04792(8) 0.69277(11) 0.0161(3) Uani 1 1 d .
B1 B 0.1537(5) -0.0052(3) 0.8208(5) 0.0184(13) Uani 1 1 d .
H1A H 0.250(5) 0.000(4) 0.816(5) 0.035(17) Uiso 1 1 d .
H1B H 0.144(5) -0.027(3) 0.897(5) 0.025(16) Uiso 1 1 d .
H1C H 0.109(5) -0.039(3) 0.748(5) 0.025(16) Uiso 1 1 d .
B2 B 0.4926(6) 0.2277(4) 0.9553(5) 0.0237(14) Uani 1 1 d .
H2A H 0.460(7) 0.188(5) 0.992(7) 0.07(3) Uiso 1 1 d .
H2B H 0.562(5) 0.259(3) 1.003(5) 0.022(15) Uiso 1 1 d .
H2C H 0.420(5) 0.259(3) 0.920(4) 0.017(14) Uiso 1 1 d .
C1 C 0.2002(4) 0.1419(3) 0.9059(4) 0.0123(10) Uani 1 1 d .
H1 H 0.2135 0.1893 0.8759 0.015 Uiso 1 1 calc R
C2 C 0.1366(5) 0.0684(3) 1.0979(5) 0.0255(13) Uani 1 1 d .
H2D H 0.2022 0.0370 1.0965 0.038 Uiso 1 1 calc R
H2E H 0.0660 0.0464 1.0588 0.038 Uiso 1 1 calc R
H2F H 0.1294 0.0761 1.1707 0.038 Uiso 1 1 calc R
C3 C 0.2769(4) 0.2040(3) 1.1274(4) 0.0211(12) Uani 1 1 d .
H3A H 0.3465 0.1747 1.1421 0.032 Uiso 1 1 calc R
H3B H 0.2519 0.2143 1.1931 0.032 Uiso 1 1 calc R
H3C H 0.2935 0.2486 1.0947 0.032 Uiso 1 1 calc R
C4 C 0.0257(4) 0.2108(3) 1.0247(4) 0.0185(11) Uani 1 1 d .
C5 C -0.0496(5) 0.2018(3) 1.0941(5) 0.0260(13) Uani 1 1 d .
H5A H -0.0351 0.1652 1.1452 0.031 Uiso 1 1 calc R
C6 C -0.1451(5) 0.2455(4) 1.0894(6) 0.0351(16) Uani 1 1 d .
H6A H -0.1950 0.2384 1.1370 0.042 Uiso 1 1 calc R
C7 C -0.1678(5) 0.2991(4) 1.0158(6) 0.0358(16) Uani 1 1 d .
H7A H -0.2325 0.3293 1.0135 0.043 Uiso 1 1 calc R
C8 C -0.0965(5) 0.3087(3) 0.9459(5) 0.0330(15) Uani 1 1 d .
H8A H -0.1125 0.3450 0.8945 0.040 Uiso 1 1 calc R
C9 C -0.0013(5) 0.2653(3) 0.9504(5) 0.0245(12) Uani 1 1 d .
H9A H 0.0471 0.2726 0.9016 0.029 Uiso 1 1 calc R
C10 C -0.0471(4) 0.1019(3) 0.8153(4) 0.0211(12) Uani 1 1 d .
H10A H -0.0692 0.1519 0.8047 0.032 Uiso 1 1 calc R
H10B H -0.0585 0.0864 0.8843 0.032 Uiso 1 1 calc R
H10C H -0.0949 0.0730 0.7607 0.032 Uiso 1 1 calc R
C11 C 0.1103(4) 0.1297(3) 0.6828(4) 0.0197(11) Uani 1 1 d .
H11A H 0.0844 0.1792 0.6808 0.030 Uiso 1 1 calc R
H11B H 0.0601 0.1028 0.6272 0.030 Uiso 1 1 calc R
H11C H 0.1897 0.1279 0.6721 0.030 Uiso 1 1 calc R
C12 C 0.4393(4) 0.1171(3) 0.7886(4) 0.0134(10) Uani 1 1 d .
H12A H 0.3790 0.1491 0.7483 0.016 Uiso 1 1 calc R
C13 C 0.5959(5) 0.0688(3) 0.6334(5) 0.0301(14) Uani 1 1 d .
H13A H 0.6074 0.0305 0.5858 0.045 Uiso 1 1 calc R
H13B H 0.6647 0.0735 0.6891 0.045 Uiso 1 1 calc R
H13C H 0.5823 0.1134 0.5942 0.045 Uiso 1 1 calc R
C14 C 0.4920(5) -0.0417(3) 0.7532(5) 0.0282(13) Uani 1 1 d .
H14A H 0.5074 -0.0757 0.7009 0.042 Uiso 1 1 calc R
H14B H 0.4230 -0.0564 0.7782 0.042 Uiso 1 1 calc R
H14C H 0.5579 -0.0401 0.8122 0.042 Uiso 1 1 calc R
C15 C 0.3397(4) 0.0469(3) 0.5814(4) 0.0142(10) Uani 1 1 d .
C16 C 0.2530(4) -0.0052(3) 0.5695(4) 0.0192(11) Uani 1 1 d .
H16A H 0.2591 -0.0428 0.6189 0.023 Uiso 1 1 calc R
C17 C 0.1592(5) -0.0024(3) 0.4872(4) 0.0257(13) Uani 1 1 d .
H17A H 0.1015 -0.0381 0.4808 0.031 Uiso 1 1 calc R
C18 C 0.1482(5) 0.0517(4) 0.4141(4) 0.0295(14) Uani 1 1 d .
H18A H 0.0831 0.0532 0.3579 0.035 Uiso 1 1 calc R
C19 C 0.2316(5) 0.1030(3) 0.4231(4) 0.0272(13) Uani 1 1 d .
H19A H 0.2249 0.1399 0.3725 0.033 Uiso 1 1 calc R
C20 C 0.3263(5) 0.1011(3) 0.5062(4) 0.0212(12) Uani 1 1 d .
H20A H 0.3829 0.1373 0.5121 0.025 Uiso 1 1 calc R
C21 C 0.6099(5) 0.2305(3) 0.7658(5) 0.0274(13) Uani 1 1 d .
H21A H 0.6479 0.2013 0.7206 0.041 Uiso 1 1 calc R
H21B H 0.6659 0.2634 0.8061 0.041 Uiso 1 1 calc R
H21C H 0.5471 0.2574 0.7225 0.041 Uiso 1 1 calc R
C22 C 0.6716(4) 0.1185(3) 0.9159(4) 0.0226(12) Uani 1 1 d .
H22A H 0.6966 0.0892 0.8625 0.034 Uiso 1 1 calc R
H22B H 0.6470 0.0877 0.9679 0.034 Uiso 1 1 calc R
H22C H 0.7356 0.1484 0.9506 0.034 Uiso 1 1 calc R

loop_
_atom_site_aniso_label
_atom_site_aniso_U_11
_atom_site_aniso_U_22
_atom_site_aniso_U_33
_atom_site_aniso_U_23
_atom_site_aniso_U_13
_atom_site_aniso_U_12
Sn 0.0131(2) 0.0212(2) 0.0107(2) 0.00104(14) 0.00282(13) 0.00182(14)
P1 0.0107(6) 0.0177(7) 0.0133(6) -0.0004(5) 0.0016(5) -0.0001(5)
P2 0.0129(6) 0.0197(7) 0.0125(6) -0.0027(5) 0.0041(5) -0.0014(5)
Si1 0.0139(7) 0.0186(7) 0.0128(7) -0.0014(6) 0.0047(5) 0.0005(5)
Si2 0.0160(7) 0.0196(7) 0.0126(7) -0.0042(6) 0.0026(6) 0.0024(6)
B1 0.014(3) 0.018(3) 0.023(3) -0.004(2) 0.001(2) 0.000(2)
B2 0.018(3) 0.029(4) 0.024(3) -0.013(3) 0.004(3) -0.003(3)
C1 0.007(2) 0.018(3) 0.013(2) -0.001(2) 0.0037(19) -0.0006(18)
C2 0.032(3) 0.025(3) 0.021(3) 0.005(2) 0.010(3) -0.003(2)
C3 0.020(3) 0.028(3) 0.016(3) -0.004(2) 0.004(2) 0.001(2)
C4 0.014(3) 0.020(3) 0.022(3) -0.008(2) 0.006(2) -0.003(2)
C5 0.021(3) 0.026(3) 0.031(3) -0.008(3) 0.007(2) -0.008(2)
C6 0.013(3) 0.040(4) 0.056(4) -0.020(3) 0.014(3) -0.007(3)
C7 0.016(3) 0.032(4) 0.058(5) -0.020(3) 0.005(3) 0.002(3)
C8 0.029(3) 0.028(3) 0.037(4) -0.008(3) -0.005(3) 0.005(3)
C9 0.017(3) 0.031(3) 0.026(3) -0.005(2) 0.005(2) 0.002(2)
C10 0.014(3) 0.025(3) 0.023(3) -0.004(2) 0.002(2) -0.001(2)
C11 0.018(3) 0.027(3) 0.015(3) 0.003(2) 0.003(2) 0.002(2)
C12 0.008(2) 0.021(3) 0.012(2) -0.001(2) 0.0024(19) -0.0010(19)
C13 0.025(3) 0.044(4) 0.025(3) -0.012(3) 0.011(3) 0.000(3)
C14 0.034(3) 0.025(3) 0.024(3) 0.001(2) 0.003(3) 0.011(3)
C15 0.014(2) 0.020(3) 0.009(2) -0.003(2) 0.005(2) 0.002(2)
C16 0.019(3) 0.021(3) 0.018(3) -0.005(2) 0.004(2) -0.001(2)
C17 0.019(3) 0.035(3) 0.024(3) -0.010(3) 0.005(2) -0.006(2)
C18 0.030(3) 0.043(4) 0.013(3) -0.007(3) -0.003(2) 0.004(3)
C19 0.033(3) 0.031(3) 0.016(3) 0.006(2) 0.001(2) 0.007(3)
C20 0.027(3) 0.020(3) 0.018(3) -0.001(2) 0.009(2) -0.003(2)
C21 0.032(3) 0.030(3) 0.021(3) -0.002(2) 0.005(3) -0.011(3)
C22 0.014(3) 0.030(3) 0.022(3) -0.002(2) 0.000(2) 0.000(2)

loop_
_atom_type_symbol
_atom_type_description
_atom_type_scat_dispersion_real
_atom_type_scat_dispersion_imag
_atom_type_scat_source
C C 0.0033 0.0016 'International Tables Vol C Tables 4.2.6.8 and 6.1.1.4'
H H 0.0000 0.0000 'International Tables Vol C Tables 4.2.6.8 and 6.1.1.4'
B B 0.0013 0.0007 'International Tables Vol C Tables 4.2.6.8 and 6.1.1.4'
Si Si 0.0817 0.0704 'International Tables Vol C Tables 4.2.6.8 and 6.1.1.4'
P P 0.1023 0.0942 'International Tables Vol C Tables 4.2.6.8 and 6.1.1.4'
Sn Sn -0.6537 1.4246 'International Tables Vol C Tables 4.2.6.8 and 6.1.1.4'

loop_
_geom_angle_atom_site_label_1
_geom_angle_atom_site_label_2
_geom_angle_atom_site_label_3
_geom_angle
C1 Sn C12 99.60(17)
B1 P1 C1 107.7(2)
B1 P1 C10 112.7(3)
B1 P1 C11 112.8(3)
C1 P1 C10 113.4(2)
C1 P1 C11 107.1(2)
C10 P1 C11 103.0(3)
B2 P2 C12 107.5(3)
B2 P2 C21 111.7(3)
B2 P2 C22 111.7(3)
C12 P2 C21 112.9(2)
C12 P2 C22 107.9(3)
C21 P2 C22 105.2(3)
C1 Si1 C2 111.0(3)
C1 Si1 C3 110.4(2)
C1 Si1 C4 111.6(2)
C2 Si1 C3 108.3(3)
C2 Si1 C4 109.0(3)
C3 Si1 C4 106.5(2)
C12 Si2 C13 113.5(2)
C12 Si2 C14 112.3(3)
C12 Si2 C15 106.9(2)
C13 Si2 C14 107.5(3)
C13 Si2 C15 106.2(3)
C14 Si2 C15 110.3(3)
P1 B1 H1A 102(3)
P1 B1 H1B 110(3)
P1 B1 H1C 112(3)
H1A B1 H1B 112(4)
H1A B1 H1C 107(4)
H1B B1 H1C 114(4)
P2 B2 H2A 100(5)
P2 B2 H2B 110(3)
P2 B2 H2C 112(3)
H2A B2 H2B 116(6)
H2A B2 H2C 105(5)
H2B B2 H2C 114(4)
Sn C1 P1 103.2(2)
Sn C1 Si1 108.5(2)
Sn C1 H1 108.9
P1 C1 Si1 118.1(3)
P1 C1 H1 108.9
Si1 C1 H1 108.9
Si1 C2 H2D 109.5
Si1 C2 H2E 109.5
Si1 C2 H2F 109.5
H2D C2 H2E 109.5
H2D C2 H2F 109.5
H2E C2 H2F 109.5
Si1 C3 H3A 109.5
Si1 C3 H3B 109.5
Si1 C3 H3C 109.5
H3A C3 H3B 109.5
H3A C3 H3C 109.5
H3B C3 H3C 109.5
Si1 C4 C5 121.2(4)
Si1 C4 C9 122.2(4)
C5 C4 C9 116.5(5)
C4 C5 H5A 119.4
C4 C5 C6 121.2(6)
H5A C5 C6 119.4
C5 C6 H6A 119.8
C5 C6 C7 120.4(6)
H6A C6 C7 119.8
C6 C7 H7A 120.1
C6 C7 C8 119.7(6)
H7A C7 C8 120.1
C7 C8 H8A 120.0
C7 C8 C9 120.0(6)
H8A C8 C9 120.0
C4 C9 C8 122.1(6)
C4 C9 H9A 118.9
C8 C9 H9A 118.9
P1 C10 H10A 109.5
P1 C10 H10B 109.5
P1 C10 H10C 109.5
H10A C10 H10B 109.5
H10A C10 H10C 109.5
H10B C10 H10C 109.5
P1 C11 H11A 109.5
P1 C11 H11B 109.5
P1 C11 H11C 109.5
H11A C11 H11B 109.5
H11A C11 H11C 109.5
H11B C11 H11C 109.5
Sn C12 P2 99.6(2)
Sn C12 Si2 117.1(2)
Sn C12 H12A 106.0
P2 C12 Si2 120.8(3)
P2 C12 H12A 106.0
Si2 C12 H12A 106.0
Si2 C13 H13A 109.5
Si2 C13 H13B 109.5
Si2 C13 H13C 109.5
H13A C13 H13B 109.5
H13A C13 H13C 109.5
H13B C13 H13C 109.5
Si2 C14 H14A 109.5
Si2 C14 H14B 109.5
Si2 C14 H14C 109.5
H14A C14 H14B 109.5
H14A C14 H14C 109.5
H14B C14 H14C 109.5
Si2 C15 C16 123.5(4)
Si2 C15 C20 119.4(4)
C16 C15 C20 117.1(5)
C15 C16 H16A 119.5
C15 C16 C17 121.0(5)
H16A C16 C17 119.5
C16 C17 H17A 119.6
C16 C17 C18 120.7(5)
H17A C17 C18 119.6
C17 C18 H18A 120.2
C17 C18 C19 119.7(5)
H18A C18 C19 120.2
C18 C19 H19A 119.9
C18 C19 C20 120.1(6)
H19A C19 C20 119.9
C15 C20 C19 121.4(5)
C15 C20 H20A 119.3
C19 C20 H20A 119.3
P2 C21 H21A 109.5
P2 C21 H21B 109.5
P2 C21 H21C 109.5
H21A C21 H21B 109.5
H21A C21 H21C 109.5
H21B C21 H21C 109.5
P2 C22 H22A 109.5
P2 C22 H22B 109.5
P2 C22 H22C 109.5
H22A C22 H22B 109.5
H22A C22 H22C 109.5
H22B C22 H22C 109.5

loop_
_geom_bond_atom_site_label_1
_geom_bond_atom_site_label_2
_geom_bond_distance
Sn C1 2.296(5)
Sn C12 2.308(5)
P1 B1 1.913(6)
P1 C1 1.797(5)
P1 C10 1.823(5)
P1 C11 1.803(5)
P2 B2 1.905(7)
P2 C12 1.794(5)
P2 C21 1.804(6)
P2 C22 1.809(5)
Si1 C1 1.875(5)
Si1 C2 1.870(6)
Si1 C3 1.872(5)
Si1 C4 1.884(5)
Si2 C12 1.885(5)
Si2 C13 1.876(6)
Si2 C14 1.860(6)
Si2 C15 1.880(5)
B1 H1A 1.16(6)
B1 H1B 1.11(6)
B1 H1C 1.17(6)
B2 H2A 1.01(9)
B2 H2B 1.09(6)
B2 H2C 1.06(6)
C1 H1 1.000
C2 H2D 0.980
C2 H2E 0.980
C2 H2F 0.980
C3 H3A 0.980
C3 H3B 0.980
C3 H3C 0.980
C4 C5 1.404(8)
C4 C9 1.403(8)
C5 H5A 0.950
C5 C6 1.392(8)
C6 H6A 0.950
C6 C7 1.382(10)
C7 H7A 0.950
C7 C8 1.375(9)
C8 H8A 0.950
C8 C9 1.386(8)
C9 H9A 0.950
C10 H10A 0.980
C10 H10B 0.980
C10 H10C 0.980
C11 H11A 0.980
C11 H11B 0.980
C11 H11C 0.980
C12 H12A 1.000
C13 H13A 0.980
C13 H13B 0.980
C13 H13C 0.980
C14 H14A 0.980
C14 H14B 0.980
C14 H14C 0.980
C15 C16 1.407(7)
C15 C20 1.402(7)
C16 H16A 0.950
C16 C17 1.381(8)
C17 H17A 0.950
C17 C18 1.384(9)
C18 H18A 0.950
C18 C19 1.372(9)
C19 H19A 0.950
C19 C20 1.393(8)
C20 H20A 0.950
C21 H21A 0.980
C21 H21B 0.980
C21 H21C 0.980
C22 H22A 0.980
C22 H22B 0.980
C22 H22C 0.980
